data_4320245
loop_
_publ_author_name
'Roger Guilard'
'Fran\,cois J\'er\^ome'
'Jean-Michel Barbe'
'Claude P. Gros'
'Zhongping Ou'
'Jianguo Shao'
'Jean Fischer'
'Raymond Weiss'
'Karl M. Kadish'

_publ_section_title
;
 Alkyl and Aryl Substituted Corroles. 2. Synthesis and Characterization of
 Linked "Face-to-Face" Biscorroles. X-ray Structure of (BCA)Co2(py)3,
 Where BCA Represents a Biscorrole with an Anthracenyl Bridge
;
_journal_name_full 'Inorganic Chemistry'
_journal_page_first 4856
_journal_page_last 4865
_journal_paper_doi 10.1021/ic0101782
_journal_volume 40
_journal_year 2001
_chemical_formula_moiety 'C129 H101 Cl6 Co2 N11'
_chemical_formula_sum 'C129 H101 Cl6 Co2 N11'
_chemical_formula_weight 2135.90
_chemical_name_systematic ' ?'
_space_group_IT_number 2
_symmetry_cell_setting triclinic
_symmetry_space_group_name_Hall '-P 1'
_symmetry_space_group_name_H-M 'P -1'
_audit_creation_date 7-10-98
_cell_angle_alpha 94.186(9)
_cell_angle_beta 102.273(9)
_cell_angle_gamma 94.205(9)
_cell_formula_units_Z 2
_cell_length_a 13.2555(5)
_cell_length_b 18.6406(8)
_cell_length_c 22.2140(9)
_cell_measurement_reflns_used 9293
_cell_measurement_temperature 173
_cell_measurement_theta_max 26.4
_cell_measurement_theta_min 1.4
_cell_volume 5326.8(4)
_computing_publication_material CIFGEN_IN_OpenMoleN_(_1997)
_computing_structure_refinement LSFM_OpenMoleN_(_1997)
_computing_structure_solution Direct_methods_(SIR,_Burla_et_al.,_1989)
_diffrn_ambient_temperature 173
_diffrn_measurement_details
;
180 frames, 50 sec/frame, delta phi = 1.0 deg. Each frame measured 2 times.
Detector to crystal distance 30 mm.
;
_diffrn_measurement_device_type KappaCCD
_diffrn_measurement_method '\p scans'
_diffrn_radiation_monochromator graphite
_diffrn_radiation_type Mo-K\a
_diffrn_radiation_wavelength 0.71073
_diffrn_reflns_av_R_equivalents 0.036
_diffrn_reflns_av_sigmaI/netI 0.333
_diffrn_reflns_limit_h_max 16
_diffrn_reflns_limit_h_min 0
_diffrn_reflns_limit_k_max 22
_diffrn_reflns_limit_k_min -22
_diffrn_reflns_limit_l_max 27
_diffrn_reflns_limit_l_min -27
_diffrn_reflns_number 9293
_diffrn_reflns_theta_max 26.39
_diffrn_reflns_theta_min 2.5
_diffrn_source xray_tube
_diffrn_standards_decay_% 0
_exptl_absorpt_coefficient_mu 0.520
_exptl_absorpt_correction_type none
_exptl_crystal_colour red
_exptl_crystal_density_diffrn 1.33
_exptl_crystal_density_method none
_exptl_crystal_description prism
_exptl_crystal_F_000 2216
_exptl_crystal_size_max 0.20
_exptl_crystal_size_mid 0.20
_exptl_crystal_size_min 0.15
_refine_diff_density_max 1.007
_refine_diff_density_min -0.089
_refine_ls_extinction_method none
_refine_ls_goodness_of_fit_all 1.481
_refine_ls_goodness_of_fit_ref 1.173
_refine_ls_hydrogen_treatment noref
_refine_ls_matrix_type full
_refine_ls_number_constraints 3
_refine_ls_number_parameters 1321
_refine_ls_number_reflns 9075
_refine_ls_number_restraints 0
_refine_ls_R_factor_all 0.124
_refine_ls_R_factor_gt 0.066
_refine_ls_shift/esd_mean 0.002
_refine_ls_shift/su_max 0.017
_refine_ls_structure_factor_coef F
_refine_ls_weighting_details 'w = 4Fo^2^/(\s^2^(Fo^2^)+0.0009 Fo^4^)+3.0'
_refine_ls_weighting_scheme calc
_refine_ls_wR_factor_all 0.105
_refine_ls_wR_factor_ref 0.084
_reflns_number_gt 9075
_reflns_number_total 19586
_reflns_threshold_expression >3.0\s(I)
_cod_data_source_file ic0101782.cif
_cod_data_source_block st232
_cod_depositor_comments
;
The following automatic conversions were performed:

'_refine_ls_weighting_scheme' value '4Fo^2^/(\s^2^(Fo^2^)+0.0009
Fo^4^)+3.0' was changed to 'calc'. New tag
'_refine_ls_weighting_details' was created. The value of the new tag
was set to 'w = 4Fo^2^/(\s^2^(Fo^2^)+0.0009 Fo^4^)+3.0'.

Automatic conversion script
Id: cif_fix_values 3143 2015-03-26 13:38:13Z robertas 
;
_cod_original_cell_volume 5326(1)
_cod_database_code 4320245

loop_
_symmetry_equiv_pos_as_xyz
x,y,z
-x,-y,-z

loop_
_atom_site_aniso_label
_atom_site_aniso_U_11
_atom_site_aniso_U_22
_atom_site_aniso_U_33
_atom_site_aniso_U_12
_atom_site_aniso_U_13
_atom_site_aniso_U_23
_atom_site_aniso_type_symbol
CO1 0.0407(4) 0.0463(4) 0.0431(4) 0.0085(4) 0.0080(4) 0.0046(4) Co
CO2 0.0510(4) 0.0524(5) 0.0494(4) 0.0124(4) 0.0149(4) 0.0062(4) Co
C1 0.040(3) 0.049(3) 0.045(3) 0.006(3) 0.006(3) 0.002(3) C
C2 0.046(3) 0.047(3) 0.042(3) 0.007(3) 0.004(3) 0.002(3) C
C3 0.048(3) 0.050(4) 0.042(3) 0.004(3) 0.008(3) 0.006(3) C
C4 0.041(3) 0.053(4) 0.044(3) 0.009(3) 0.010(3) 0.007(3) C
C5 0.039(3) 0.058(4) 0.049(3) 0.005(3) 0.009(3) 0.002(3) C
C6 0.043(3) 0.053(4) 0.045(3) 0.010(3) 0.012(3) 0.003(3) C
C7 0.047(3) 0.068(4) 0.054(4) 0.018(3) 0.017(3) 0.008(3) C
C8 0.056(4) 0.052(4) 0.056(4) 0.011(3) 0.019(3) -0.002(3) C
C9 0.057(4) 0.049(4) 0.041(3) 0.015(3) 0.011(3) 0.003(3) C
C10 0.053(3) 0.046(3) 0.045(3) 0.011(3) 0.008(3) 0.004(3) C
C11 0.048(3) 0.045(4) 0.051(3) 0.007(3) 0.006(3) 0.004(3) C
C12 0.055(4) 0.044(4) 0.073(4) 0.006(3) 0.011(3) -0.005(3) C
C13 0.049(3) 0.051(4) 0.077(4) -0.000(3) 0.022(3) 0.000(3) C
C14 0.044(3) 0.049(4) 0.057(4) 0.005(3) 0.014(3) 0.007(3) C
C15 0.043(3) 0.054(4) 0.058(4) 0.008(3) 0.014(3) 0.007(3) C
C16 0.040(3) 0.050(4) 0.046(3) 0.007(3) 0.005(3) 0.004(3) C
C17 0.042(3) 0.052(4) 0.046(3) 0.010(3) 0.013(3) 0.001(3) C
C18 0.043(3) 0.051(4) 0.041(3) 0.011(3) 0.004(3) 0.003(3) C
C19 0.038(3) 0.045(3) 0.044(3) 0.009(3) 0.004(3) 0.006(3) C
N21 0.036(2) 0.043(3) 0.047(3) 0.007(2) 0.010(2) 0.003(2) N
N22 0.043(3) 0.051(3) 0.044(3) 0.006(2) 0.012(2) 0.001(2) N
N23 0.043(3) 0.042(3) 0.048(3) 0.007(2) 0.009(2) 0.006(2) N
N24 0.037(2) 0.043(3) 0.047(3) 0.004(2) 0.007(2) 0.001(2) N
C25 0.057(4) 0.049(4) 0.056(4) 0.004(3) 0.016(3) 0.005(3) C
C26 0.061(4) 0.053(4) 0.069(4) 0.008(3) 0.018(3) 0.009(3) C
C27 0.081(4) 0.065(4) 0.101(5) 0.031(4) 0.033(4) 0.025(4) C
C28 0.118(6) 0.052(4) 0.093(5) 0.005(4) 0.046(4) -0.003(4) C
C29 0.093(5) 0.055(4) 0.088(5) -0.002(4) 0.019(5) -0.011(4) C
C30 0.069(4) 0.061(4) 0.064(4) 0.005(4) 0.012(4) 0.000(4) C
C31 0.048(3) 0.061(4) 0.047(3) -0.002(3) 0.012(3) -0.004(3) C
C32 0.046(4) 0.074(5) 0.057(4) -0.003(3) 0.011(3) 0.003(4) C
C33 0.060(4) 0.105(6) 0.065(4) -0.001(4) 0.010(4) 0.002(4) C
C34 0.054(4) 0.149(8) 0.097(6) -0.022(5) 0.017(4) 0.023(6) C
C35 0.091(6) 0.112(6) 0.093(5) -0.030(5) 0.021(5) 0.033(5) C
C36 0.065(4) 0.073(5) 0.071(4) -0.008(4) 0.011(4) 0.013(4) C
C37 0.062(4) 0.068(5) 0.082(5) 0.009(4) 0.028(4) -0.004(4) C
C38 0.100(6) 0.121(7) 0.114(6) -0.013(5) 0.053(5) 0.017(5) C
C39 0.071(4) 0.065(4) 0.086(4) 0.017(3) 0.040(3) -0.003(4) C
C40 0.065(4) 0.060(5) 0.134(7) -0.003(4) 0.035(4) -0.009(5) C
C41 0.069(4) 0.077(5) 0.112(6) -0.011(4) 0.034(4) -0.015(5) C
C42 0.086(7) 0.17(1) 0.23(1) -0.004(7) 0.041(8) -0.03(1) C
C43 0.056(3) 0.051(4) 0.064(4) 0.014(3) 0.025(3) 0.011(3) C
C44 0.055(4) 0.057(4) 0.083(4) 0.007(3) 0.026(3) 0.006(4) C
C45 0.054(4) 0.058(4) 0.128(6) 0.012(3) 0.038(4) 0.011(4) C
C46 0.092(4) 0.066(5) 0.144(6) 0.020(4) 0.083(4) 0.014(4) C
C47 0.110(5) 0.073(5) 0.100(5) 0.009(4) 0.068(4) -0.005(4) C
C48 0.085(4) 0.057(4) 0.074(4) 0.007(4) 0.038(3) 0.002(4) C
C49 0.047(3) 0.058(4) 0.051(3) 0.007(3) 0.014(3) 0.000(3) C
C50 0.053(4) 0.062(4) 0.074(4) 0.007(3) 0.017(3) -0.001(4) C
C51 0.062(4) 0.059(4) 0.105(5) 0.014(3) 0.030(4) -0.014(4) C
C52 0.089(5) 0.076(5) 0.101(5) -0.004(4) 0.051(4) -0.028(4) C
C53 0.076(5) 0.084(5) 0.065(4) 0.001(4) 0.013(4) -0.018(4) C
C54 0.067(4) 0.070(5) 0.052(4) 0.010(4) 0.010(3) -0.004(4) C
N55 0.045(3) 0.048(3) 0.045(3) 0.007(2) 0.008(2) 0.004(2) N
C56 0.077(4) 0.056(4) 0.055(4) 0.020(3) 0.010(3) 0.014(3) C
C57 0.086(5) 0.068(4) 0.070(5) 0.032(4) 0.005(4) 0.016(4) C
C58 0.084(5) 0.080(5) 0.057(4) 0.021(4) -0.003(4) 0.017(4) C
C59 0.082(5) 0.063(4) 0.053(4) 0.006(4) -0.006(4) 0.006(4) C
C60 0.068(4) 0.053(4) 0.056(4) 0.011(3) 0.002(4) 0.010(3) C
N61 0.046(3) 0.050(3) 0.044(3) 0.008(2) 0.007(2) 0.003(2) N
C62 0.053(4) 0.063(4) 0.055(4) 0.010(3) 0.005(3) 0.006(3) C
C63 0.064(4) 0.075(5) 0.052(4) 0.014(4) -0.001(4) 0.003(4) C
C64 0.091(5) 0.089(5) 0.043(4) 0.020(4) -0.003(4) 0.003(4) C
C65 0.075(5) 0.096(5) 0.062(4) 0.017(4) 0.017(4) 0.025(4) C
C66 0.054(4) 0.073(4) 0.057(4) 0.009(3) 0.007(3) 0.014(4) C
C67 0.059(4) 0.052(4) 0.043(3) 0.003(3) 0.009(3) -0.002(3) C
C68 0.080(5) 0.066(5) 0.058(4) 0.011(4) 0.010(4) -0.002(4) C
C69 0.114(6) 0.079(5) 0.052(4) 0.006(5) 0.003(5) 0.002(4) C
C70 0.110(6) 0.083(5) 0.051(4) 0.008(5) 0.013(4) -0.016(4) C
C71 0.087(5) 0.061(4) 0.048(4) 0.010(4) 0.019(3) -0.006(3) C
C72 0.098(5) 0.064(4) 0.062(4) 0.013(4) 0.032(3) -0.017(4) C
C73 0.088(4) 0.053(4) 0.063(4) 0.016(3) 0.030(3) -0.010(3) C
C74 0.125(6) 0.066(5) 0.081(5) 0.032(4) 0.035(4) -0.015(4) C
C75 0.143(6) 0.057(4) 0.088(5) 0.046(4) 0.043(4) 0.000(4) C
C76 0.108(5) 0.059(4) 0.078(5) 0.025(4) 0.033(4) 0.011(4) C
C77 0.071(4) 0.048(4) 0.063(4) 0.015(3) 0.026(3) 0.004(3) C
C78 0.064(4) 0.050(4) 0.056(4) 0.009(3) 0.023(3) -0.002(3) C
C79 0.057(3) 0.043(3) 0.048(3) 0.003(3) 0.017(3) -0.008(3) C
C80 0.059(4) 0.054(4) 0.047(3) 0.007(3) 0.014(3) -0.007(3) C
C81 0.042(3) 0.052(4) 0.054(3) 0.011(3) 0.014(3) 0.008(3) C
C82 0.056(4) 0.054(4) 0.050(4) 0.011(3) 0.007(3) 0.001(3) C
C83 0.056(4) 0.052(4) 0.063(4) 0.014(3) 0.020(3) 0.007(3) C
C84 0.049(3) 0.051(4) 0.056(4) 0.011(3) 0.017(3) 0.009(3) C
C85 0.048(3) 0.053(4) 0.062(4) 0.004(3) 0.013(3) -0.000(3) C
C86 0.050(3) 0.051(4) 0.056(4) 0.008(3) 0.014(3) 0.001(3) C
C87 0.060(4) 0.045(4) 0.065(4) 0.009(3) 0.015(3) 0.002(3) C
C88 0.071(4) 0.044(4) 0.055(4) 0.006(3) 0.013(3) 0.003(3) C
C89 0.059(4) 0.046(4) 0.050(3) 0.012(3) 0.010(3) 0.004(3) C
C90 0.064(4) 0.045(3) 0.047(3) 0.014(3) 0.016(3) 0.006(3) C
C91 0.060(4) 0.049(4) 0.052(3) 0.016(3) 0.020(3) 0.010(3) C
C92 0.063(4) 0.059(4) 0.054(3) 0.016(3) 0.024(3) 0.006(3) C
C93 0.057(4) 0.067(4) 0.060(4) 0.016(3) 0.027(3) 0.011(3) C
C94 0.053(3) 0.058(4) 0.049(3) 0.015(3) 0.016(3) 0.008(3) C
C95 0.046(3) 0.068(4) 0.061(4) 0.011(3) 0.019(3) 0.011(3) C
C96 0.044(3) 0.057(4) 0.050(3) 0.013(3) 0.009(3) 0.009(3) C
C97 0.044(3) 0.059(4) 0.052(4) 0.012(3) 0.006(3) 0.012(3) C
C98 0.049(3) 0.058(4) 0.042(3) 0.018(3) 0.009(3) 0.011(3) C
C99 0.049(3) 0.052(3) 0.045(3) 0.023(3) 0.013(3) 0.013(3) C
N101 0.046(3) 0.049(3) 0.052(3) 0.011(2) 0.011(2) 0.006(2) N
N102 0.055(3) 0.046(3) 0.048(3) 0.010(2) 0.011(2) 0.006(2) N
N103 0.049(3) 0.052(3) 0.047(3) 0.014(2) 0.017(2) 0.006(2) N
N104 0.048(3) 0.054(3) 0.048(3) 0.013(2) 0.012(2) 0.006(2) N
C105 0.050(3) 0.058(4) 0.053(4) 0.006(3) 0.016(3) 0.002(3) C
C106 0.053(4) 0.067(4) 0.062(4) 0.005(3) 0.009(3) -0.010(4) C
C107 0.058(4) 0.083(5) 0.079(5) 0.011(4) 0.020(3) -0.022(4) C
C108 0.070(4) 0.084(5) 0.070(4) 0.000(4) 0.031(3) -0.018(4) C
C109 0.068(4) 0.083(5) 0.056(4) -0.004(4) 0.011(4) -0.001(4) C
C110 0.066(4) 0.065(4) 0.060(4) 0.012(3) 0.018(3) 0.002(4) C
C111 0.060(4) 0.050(4) 0.075(4) 0.002(3) 0.026(3) -0.005(3) C
C112 0.062(4) 0.074(5) 0.094(5) 0.007(4) 0.029(4) 0.002(4) C
C113 0.063(4) 0.096(6) 0.138(7) 0.003(4) 0.037(5) -0.012(6) C
C114 0.090(5) 0.086(6) 0.149(6) -0.012(4) 0.074(4) -0.021(5) C
C115 0.124(6) 0.076(6) 0.099(5) -0.007(5) 0.061(4) -0.002(5) C
C116 0.079(4) 0.076(5) 0.083(4) -0.003(4) 0.042(4) -0.007(4) C
C117 0.061(4) 0.071(5) 0.078(5) -0.002(4) 0.014(4) -0.006(4) C
C119 0.082(5) 0.059(4) 0.067(4) -0.002(4) 0.018(4) -0.006(4) C
C120 0.079(4) 0.089(5) 0.074(4) 0.010(4) 0.039(4) 0.002(4) C
C121 0.071(4) 0.081(5) 0.080(4) 0.006(4) 0.040(3) -0.004(4) C
C122 0.136(6) 0.095(7) 0.155(7) -0.006(5) 0.095(5) 0.011(6) C
C123 0.052(4) 0.074(5) 0.051(4) 0.009(3) 0.010(3) 0.005(3) C
C124 0.051(4) 0.114(6) 0.068(5) 0.017(4) 0.009(4) -0.001(5) C
C125 0.048(4) 0.173(9) 0.089(6) 0.011(5) 0.014(4) 0.008(6) C
C126 0.076(6) 0.147(8) 0.098(6) -0.032(6) 0.001(5) 0.015(6) C
C127 0.088(6) 0.098(6) 0.090(6) -0.019(5) 0.013(5) 0.009(5) C
C128 0.060(4) 0.079(5) 0.072(5) -0.002(4) 0.003(4) 0.012(4) C
C129 0.056(4) 0.050(4) 0.056(4) 0.008(3) 0.017(3) 0.009(3) C
C130 0.056(4) 0.068(4) 0.055(4) 0.012(3) 0.006(3) 0.001(4) C
C131 0.067(4) 0.067(5) 0.064(4) -0.005(4) 0.015(4) -0.008(4) C
C132 0.072(4) 0.059(4) 0.094(5) 0.007(4) 0.032(4) -0.016(4) C
C133 0.071(4) 0.061(4) 0.099(5) 0.021(4) 0.029(4) 0.003(4) C
C134 0.052(4) 0.058(4) 0.070(4) 0.014(3) 0.014(3) 0.005(4) C
N135 0.062(3) 0.055(3) 0.048(3) 0.016(3) 0.011(3) 0.005(3) N
C136 0.079(4) 0.057(4) 0.061(4) 0.010(4) 0.020(4) 0.009(3) C
C137 0.101(5) 0.058(4) 0.069(4) 0.019(4) 0.026(4) 0.012(4) C
C138 0.127(6) 0.062(4) 0.068(4) 0.039(4) 0.025(4) 0.012(4) C
C139 0.091(5) 0.072(5) 0.079(5) 0.034(4) 0.021(4) 0.017(4) C
C140 0.065(4) 0.072(5) 0.068(4) 0.019(4) 0.016(4) 0.012(4) C
C141 0.090(6) 0.099(6) 0.098(6) 0.012(5) 0.000(5) 0.006(5) C
CL1 0.100(2) 0.118(2) 0.353(5) 0.006(2) 0.066(2) 0.045(3) Cl
CL2 0.133(3) 0.261(4) 0.156(3) 0.006(3) -0.021(2) -0.052(3) Cl
CL3 0.197(3) 0.133(2) 0.204(3) 0.072(2) 0.093(2) 0.069(2) Cl

loop_
_atom_site_label
_atom_site_fract_x
_atom_site_fract_y
_atom_site_fract_z
_atom_site_U_iso_or_equiv
_atom_site_occupancy
_atom_site_thermal_displace_type
_atom_site_calc_flag
_atom_site_calc_attached_atom
_atom_site_type_symbol
CO1 0.71972(6) 0.39884(5) 0.63691(4) 0.0433(4) 1.000 Uani ? ? Co
CO2 0.87318(7) 0.11414(5) 0.84875(4) 0.0509(5) 1.000 Uani ? ? Co
C1 0.7464(4) 0.5467(3) 0.6780(3) 0.044(3) 1.000 Uani ? ? C
C2 0.8191(5) 0.6100(3) 0.6884(3) 0.045(3) 1.000 Uani ? ? C
C3 0.9104(5) 0.5882(3) 0.6733(3) 0.047(3) 1.000 Uani ? ? C
C4 0.8909(4) 0.5137(3) 0.6511(3) 0.046(3) 1.000 Uani ? ? C
C5 0.9522(5) 0.4655(3) 0.6269(3) 0.048(3) 1.000 Uani ? ? C
C6 0.9217(4) 0.3948(3) 0.6047(3) 0.047(3) 1.000 Uani ? ? C
C7 0.9794(5) 0.3476(4) 0.5741(3) 0.056(4) 1.000 Uani ? ? C
C8 0.9191(5) 0.2850(4) 0.5533(3) 0.055(4) 1.000 Uani ? ? C
C9 0.8204(5) 0.2917(3) 0.5717(3) 0.048(3) 1.000 Uani ? ? C
C10 0.7312(5) 0.2417(3) 0.5614(3) 0.048(3) 1.000 Uani ? ? C
C11 0.6455(5) 0.2497(3) 0.5874(3) 0.048(3) 1.000 Uani ? ? C
C12 0.5533(5) 0.1982(3) 0.5824(3) 0.056(4) 1.000 Uani ? ? C
C13 0.4936(5) 0.2294(4) 0.6171(3) 0.058(4) 1.000 Uani ? ? C
C14 0.5411(5) 0.2999(3) 0.6423(3) 0.050(3) 1.000 Uani ? ? C
C15 0.4971(5) 0.3519(3) 0.6748(3) 0.051(4) 1.000 Uani ? ? C
C16 0.5361(5) 0.4248(3) 0.6884(3) 0.045(3) 1.000 Uani ? ? C
C17 0.5036(4) 0.4834(3) 0.7223(3) 0.047(3) 1.000 Uani ? ? C
C18 0.5761(5) 0.5432(3) 0.7250(3) 0.045(3) 1.000 Uani ? ? C
C19 0.6498(4) 0.5210(3) 0.6913(3) 0.042(3) 1.000 Uani ? ? C
N21 0.7922(3) 0.4911(3) 0.6532(2) 0.042(3) 1.000 Uani ? ? N
N22 0.8266(4) 0.3591(3) 0.6040(2) 0.046(3) 1.000 Uani ? ? N
N23 0.6343(4) 0.3099(3) 0.6245(2) 0.044(3) 1.000 Uani ? ? N
N24 0.6241(3) 0.4497(3) 0.6708(2) 0.042(3) 1.000 Uani ? ? N
C25 0.7996(5) 0.6836(3) 0.7096(3) 0.054(4) 1.000 Uani ? ? C
C26 0.7071(5) 0.7122(4) 0.6846(3) 0.061(4) 1.000 Uani ? ? C
C27 0.6890(6) 0.7815(4) 0.7039(4) 0.081(5) 1.000 Uani ? ? C
C28 0.7632(7) 0.8234(4) 0.7484(4) 0.083(5) 1.000 Uani ? ? C
C29 0.8541(6) 0.7971(4) 0.7730(4) 0.077(5) 1.000 Uani ? ? C
C30 0.8733(6) 0.7279(4) 0.7535(3) 0.065(4) 1.000 Uani ? ? C
C31 1.0092(5) 0.6301(4) 0.6741(3) 0.052(4) 1.000 Uani ? ? C
C32 1.1026(5) 0.6018(4) 0.6965(3) 0.058(4) 1.000 Uani ? ? C
C33 1.1963(6) 0.6341(5) 0.6919(4) 0.074(5) 1.000 Uani ? ? C
C34 1.1988(6) 0.6978(6) 0.6662(4) 0.092(6) 1.000 Uani ? ? C
C35 1.1091(7) 0.7311(5) 0.6461(4) 0.098(6) 1.000 Uani ? ? C
C36 1.0138(6) 0.6965(4) 0.6495(3) 0.070(5) 1.000 Uani ? ? C
C37 1.0881(5) 0.3678(4) 0.5660(3) 0.070(4) 1.000 Uani ? ? C
C38 1.0898(7) 0.4022(6) 0.5067(4) 0.111(6) 1.000 Uani ? ? C
C39 0.9528(5) 0.2209(4) 0.5192(3) 0.073(4) 1.000 Uani ? ? C
C40 0.5270(6) 0.1264(4) 0.5459(4) 0.080(5) 1.000 Uani ? ? C
C41 0.3901(6) 0.1986(5) 0.6258(4) 0.084(5) 1.000 Uani ? ? C
C42 0.2990(8) 0.2264(7) 0.5781(7) 0.15(1) 1.000 Uani ? ? C
C43 0.4146(5) 0.4782(3) 0.7523(3) 0.057(4) 1.000 Uani ? ? C
C44 0.3166(5) 0.4485(4) 0.7191(3) 0.064(4) 1.000 Uani ? ? C
C45 0.2339(5) 0.4390(4) 0.7477(4) 0.074(5) 1.000 Uani ? ? C
C46 0.2478(6) 0.4594(4) 0.8105(4) 0.095(5) 1.000 Uani ? ? C
C47 0.3412(6) 0.4902(4) 0.8426(4) 0.093(5) 1.000 Uani ? ? C
C48 0.4249(6) 0.5002(4) 0.8146(3) 0.071(4) 1.000 Uani ? ? C
C49 0.5735(5) 0.6146(4) 0.7587(3) 0.052(4) 1.000 Uani ? ? C
C50 0.4895(5) 0.6548(4) 0.7438(3) 0.062(4) 1.000 Uani ? ? C
C51 0.4825(5) 0.7191(4) 0.7776(4) 0.073(4) 1.000 Uani ? ? C
C52 0.5618(6) 0.7434(4) 0.8275(4) 0.088(5) 1.000 Uani ? ? C
C53 0.6471(6) 0.7060(4) 0.8428(4) 0.075(5) 1.000 Uani ? ? C
C54 0.6536(6) 0.6416(4) 0.8092(3) 0.063(4) 1.000 Uani ? ? C
N55 0.7898(4) 0.3743(3) 0.7196(2) 0.046(3) 1.000 Uani ? ? N
C56 0.8296(6) 0.3108(4) 0.7259(3) 0.062(4) 1.000 Uani ? ? C
C57 0.8882(6) 0.2936(4) 0.7815(4) 0.075(5) 1.000 Uani ? ? C
C58 0.9057(6) 0.3418(4) 0.8327(3) 0.073(5) 1.000 Uani ? ? C
C59 0.8645(6) 0.4062(4) 0.8276(3) 0.065(4) 1.000 Uani ? ? C
C60 0.8072(5) 0.4208(4) 0.7703(3) 0.059(4) 1.000 Uani ? ? C
N61 0.6537(4) 0.4205(3) 0.5524(2) 0.047(3) 1.000 Uani ? ? N
C62 0.5507(5) 0.4042(4) 0.5289(3) 0.057(4) 1.000 Uani ? ? C
C63 0.5043(6) 0.4141(4) 0.4691(3) 0.063(4) 1.000 Uani ? ? C
C64 0.5639(6) 0.4412(4) 0.4311(3) 0.070(5) 1.000 Uani ? ? C
C65 0.6668(6) 0.4584(4) 0.4534(3) 0.076(5) 1.000 Uani ? ? C
C66 0.7089(5) 0.4481(4) 0.5149(3) 0.061(4) 1.000 Uani ? ? C
C67 0.7252(5) 0.1821(3) 0.5108(3) 0.051(4) 1.000 Uani ? ? C
C68 0.6859(6) 0.1977(4) 0.4525(3) 0.067(4) 1.000 Uani ? ? C
C69 0.6826(7) 0.1486(5) 0.4000(3) 0.078(5) 1.000 Uani ? ? C
C70 0.7193(7) 0.0838(5) 0.4085(3) 0.078(5) 1.000 Uani ? ? C
C71 0.7602(6) 0.0628(4) 0.4681(3) 0.063(4) 1.000 Uani ? ? C
C72 0.7983(6) -0.0033(4) 0.4769(3) 0.073(4) 1.000 Uani ? ? C
C73 0.8361(6) -0.0245(4) 0.5350(3) 0.066(4) 1.000 Uani ? ? C
C74 0.8762(7) -0.0931(4) 0.5435(4) 0.087(5) 1.000 Uani ? ? C
C75 0.9082(7) -0.1155(4) 0.6002(4) 0.090(5) 1.000 Uani ? ? C
C76 0.9019(6) -0.0701(4) 0.6530(4) 0.079(5) 1.000 Uani ? ? C
C77 0.8673(5) -0.0023(3) 0.6487(3) 0.060(4) 1.000 Uani ? ? C
C78 0.8330(5) 0.0226(4) 0.5891(3) 0.056(4) 1.000 Uani ? ? C
C79 0.7976(5) 0.0909(3) 0.5801(3) 0.049(3) 1.000 Uani ? ? C
C80 0.7612(5) 0.1122(4) 0.5215(3) 0.053(4) 1.000 Uani ? ? C
C81 0.8134(5) 0.1862(3) 0.9494(3) 0.049(3) 1.000 Uani ? ? C
C82 0.7333(5) 0.1879(4) 0.9836(3) 0.053(4) 1.000 Uani ? ? C
C83 0.6492(5) 0.1422(3) 0.9501(3) 0.057(4) 1.000 Uani ? ? C
C84 0.6794(5) 0.1113(3) 0.8956(3) 0.052(3) 1.000 Uani ? ? C
C85 0.6270(5) 0.0648(4) 0.8459(3) 0.054(4) 1.000 Uani ? ? C
C86 0.6659(5) 0.0458(3) 0.7944(3) 0.052(4) 1.000 Uani ? ? C
C87 0.6084(5) 0.0024(3) 0.7403(3) 0.056(4) 1.000 Uani ? ? C
C88 0.6720(5) -0.0051(3) 0.6997(3) 0.055(4) 1.000 Uani ? ? C
C89 0.7729(5) 0.0340(3) 0.7287(3) 0.051(4) 1.000 Uani ? ? C
C90 0.8643(5) 0.0411(3) 0.7070(3) 0.051(3) 1.000 Uani ? ? C
C91 0.9559(5) 0.0824(3) 0.7376(3) 0.053(3) 1.000 Uani ? ? C
C92 1.0507(5) 0.0969(4) 0.7156(3) 0.059(4) 1.000 Uani ? ? C
C93 1.1171(5) 0.1408(4) 0.7609(3) 0.061(4) 1.000 Uani ? ? C
C94 1.0670(5) 0.1540(4) 0.8116(3) 0.053(4) 1.000 Uani ? ? C
C95 1.1078(5) 0.1986(4) 0.8650(3) 0.058(4) 1.000 Uani ? ? C
C96 1.0562(5) 0.2162(3) 0.9109(3) 0.050(3) 1.000 Uani ? ? C
C97 1.0807(5) 0.2697(4) 0.9632(3) 0.051(4) 1.000 Uani ? ? C
C98 0.9924(5) 0.2721(3) 0.9879(3) 0.049(3) 1.000 Uani ? ? C
C99 0.9167(5) 0.2174(3) 0.9527(3) 0.049(3) 1.000 Uani ? ? C
N101 0.7800(4) 0.1390(3) 0.8979(2) 0.049(3) 1.000 Uani ? ? N
N102 0.7652(4) 0.0658(3) 0.7867(2) 0.050(3) 1.000 Uani ? ? N
N103 0.9671(4) 0.1181(3) 0.7962(2) 0.050(3) 1.000 Uani ? ? N
N104 0.9565(4) 0.1860(3) 0.9065(2) 0.050(3) 1.000 Uani ? ? N
C105 0.7324(5) 0.2337(4) 1.0410(3) 0.053(4) 1.000 Uani ? ? C
C106 0.6511(5) 0.2768(4) 1.0424(3) 0.060(4) 1.000 Uani ? ? C
C107 0.6474(5) 0.3188(4) 1.0952(4) 0.072(4) 1.000 Uani ? ? C
C108 0.7241(6) 0.3191(4) 1.1469(3) 0.074(5) 1.000 Uani ? ? C
C109 0.8054(6) 0.2766(4) 1.1476(3) 0.068(5) 1.000 Uani ? ? C
C110 0.8097(5) 0.2346(4) 1.0941(3) 0.064(4) 1.000 Uani ? ? C
C111 0.5472(5) 0.1234(4) 0.9657(3) 0.061(4) 1.000 Uani ? ? C
C112 0.4553(6) 0.1254(4) 0.9228(4) 0.076(5) 1.000 Uani ? ? C
C113 0.3605(6) 0.1052(5) 0.9368(5) 0.094(6) 1.000 Uani ? ? C
C114 0.3581(6) 0.0838(5) 0.9952(4) 0.105(6) 1.000 Uani ? ? C
C115 0.4471(7) 0.0823(5) 1.0380(4) 0.098(6) 1.000 Uani ? ? C
C116 0.5436(6) 0.1026(4) 1.0241(4) 0.079(5) 1.000 Uani ? ? C
C117 0.4953(6) -0.0253(4) 0.7317(4) 0.070(5) 1.000 Uani ? ? C
C118 0.430(1) 0.0384(9) 0.7154(7) 0.075(4) 0.500 Uiso ? ? C
C119 0.6400(6) -0.0463(4) 0.6364(3) 0.069(4) 1.000 Uani ? ? C
C120 1.0739(6) 0.0732(5) 0.6540(3) 0.081(5) 1.000 Uani ? ? C
C121 1.2207(6) 0.1780(4) 0.7584(3) 0.077(4) 1.000 Uani ? ? C
C122 1.2072(8) 0.2512(5) 0.7339(5) 0.126(7) 1.000 Uani ? ? C
C123 1.1787(5) 0.3161(4) 0.9806(3) 0.058(4) 1.000 Uani ? ? C
C124 1.2735(6) 0.2858(5) 0.9870(4) 0.074(5) 1.000 Uani ? ? C
C125 1.3669(6) 0.3290(6) 1.0019(4) 0.090(6) 1.000 Uani ? ? C
C126 1.3673(7) 0.4036(6) 1.0129(5) 0.103(7) 1.000 Uani ? ? C
C127 1.2747(7) 0.4343(5) 1.0071(4) 0.092(6) 1.000 Uani ? ? C
C128 1.1818(6) 0.3910(4) 0.9906(4) 0.070(5) 1.000 Uani ? ? C
C129 0.9791(5) 0.3256(3) 1.0372(3) 0.054(4) 1.000 Uani ? ? C
C130 1.0510(5) 0.3388(4) 1.0927(3) 0.059(4) 1.000 Uani ? ? C
C131 1.0403(6) 0.3921(4) 1.1374(3) 0.066(4) 1.000 Uani ? ? C
C132 0.9582(6) 0.4325(4) 1.1269(4) 0.073(5) 1.000 Uani ? ? C
C133 0.8848(6) 0.4205(4) 1.0717(4) 0.075(5) 1.000 Uani ? ? C
C134 0.8953(5) 0.3685(4) 1.0276(3) 0.060(4) 1.000 Uani ? ? C
N135 0.9185(4) 0.0287(3) 0.8883(2) 0.055(3) 1.000 Uani ? ? N
C136 0.8510(6) -0.0248(4) 0.8954(3) 0.065(4) 1.000 Uani ? ? C
C137 0.8790(6) -0.0867(4) 0.9220(3) 0.074(5) 1.000 Uani ? ? C
C138 0.9828(7) -0.0937(4) 0.9429(4) 0.081(5) 1.000 Uani ? ? C
C139 1.0544(6) -0.0389(4) 0.9358(4) 0.080(5) 1.000 Uani ? ? C
C140 1.0197(5) 0.0211(4) 0.9084(3) 0.068(4) 1.000 Uani ? ? C
C141 0.5632(7) 0.3354(5) 0.8347(4) 0.096(6) 1.000 Uani ? ? C
CL1 0.4478(2) 0.3081(2) 0.8506(2) 0.161(3) 1.000 Uani ? ? Cl
CL2 0.6353(3) 0.3922(3) 0.8970(2) 0.176(3) 1.000 Uani ? ? Cl
CL3 0.6328(3) 0.2630(2) 0.8208(2) 0.175(2) 1.000 Uani ? ? Cl
C142 0.2112(8) -0.1091(6) 0.7999(6) 0.228(8) 1.000 Uiso ? ? C
CL4 0.2743(6) -0.0245(4) 0.8421(3) 0.186(3) 0.600 Uiso ? ? Cl
CL5 0.0818(7) -0.1076(5) 0.7865(4) 0.229(4) 0.600 Uiso ? ? Cl
CL6 0.2075 -0.0692 0.7180 0.349(7) 0.600 Uiso ? ? Cl
CL4A 0.173(1) -0.0210(7) 0.7921(6) 0.221(5) 0.400 Uiso ? ? Cl
CL5A 0.167(1) -0.151(1) 0.7353(9) 0.311(8) 0.400 Uiso ? ? Cl
CL6A 0.326(1) -0.1265(7) 0.7996(6) 0.226(5) 0.400 Uiso ? ? Cl
C118A 0.489(1) -0.095(1) 0.7629(9) 0.100(6) 0.500 Uiso ? ? C
H1 1.0207 0.4835 0.6258 0.0636 1.000 Uiso calc C5 H
H2 0.4365 0.3369 0.6887 0.0665 1.000 Uiso calc C15 H
H3 0.6559 0.6838 0.6539 0.0784 1.000 Uiso calc C26 H
H4 0.6256 0.8003 0.6865 0.1019 1.000 Uiso calc C27 H
H5 0.7503 0.8707 0.7618 0.1105 1.000 Uiso calc C28 H
H6 0.9048 0.8261 0.8035 0.1041 1.000 Uiso calc C29 H
H7 0.9379 0.7104 0.7704 0.0851 1.000 Uiso calc C30 H
H8 1.1013 0.5580 0.7158 0.0777 1.000 Uiso calc C32 H
H9 1.2585 0.6124 0.7065 0.1009 1.000 Uiso calc C33 H
H10 1.2633 0.7200 0.6619 0.1314 1.000 Uiso calc C34 H
H11 1.1124 0.7769 0.6301 0.1291 1.000 Uiso calc C35 H
H12 0.9518 0.7183 0.6350 0.0918 1.000 Uiso calc C36 H
H13 1.1236 0.3254 0.5659 0.0903 1.000 Uiso calc C37 H
H14 1.1228 0.4010 0.5999 0.0903 1.000 Uiso calc C37 H
H15 1.1595 0.4138 0.5040 0.1402 1.000 Uiso calc C38 H
H16 1.0558 0.3694 0.4724 0.1402 1.000 Uiso calc C38 H
H17 1.0550 0.4450 0.5064 0.1402 1.000 Uiso calc C38 H
H18 0.8977 0.1834 0.5093 0.0915 1.000 Uiso calc C39 H
H19 0.9702 0.2350 0.4822 0.0915 1.000 Uiso calc C39 H
H20 1.0116 0.2039 0.5447 0.0915 1.000 Uiso calc C39 H
H21 0.4627 0.1055 0.5518 0.1113 1.000 Uiso calc C40 H
H22 0.5218 0.1324 0.5033 0.1113 1.000 Uiso calc C40 H
H23 0.5798 0.0957 0.5594 0.1113 1.000 Uiso calc C40 H
H24 0.3835 0.2129 0.6666 0.1116 1.000 Uiso calc C41 H
H25 0.3862 0.1473 0.6199 0.1116 1.000 Uiso calc C41 H
H26 0.2345 0.2063 0.5844 0.2113 1.000 Uiso calc C42 H
H27 0.3024 0.2776 0.5838 0.2113 1.000 Uiso calc C42 H
H28 0.3051 0.2120 0.5372 0.2113 1.000 Uiso calc C42 H
H29 0.3067 0.4347 0.6761 0.0828 1.000 Uiso calc C44 H
H30 0.1682 0.4186 0.7245 0.1001 1.000 Uiso calc C45 H
H31 0.1921 0.4518 0.8307 0.1185 1.000 Uiso calc C46 H
H32 0.3498 0.5054 0.8853 0.1150 1.000 Uiso calc C47 H
H33 0.4895 0.5222 0.8382 0.0901 1.000 Uiso calc C48 H
H34 0.4350 0.6379 0.7093 0.0816 1.000 Uiso calc C50 H
H35 0.4241 0.7458 0.7666 0.0967 1.000 Uiso calc C51 H
H36 0.5571 0.7868 0.8515 0.1118 1.000 Uiso calc C52 H
H37 0.7021 0.7242 0.8766 0.1004 1.000 Uiso calc C53 H
H38 0.7127 0.6156 0.8203 0.0830 1.000 Uiso calc C54 H
H39 0.8172 0.2762 0.6910 0.0804 1.000 Uiso calc C56 H
H40 0.9163 0.2482 0.7840 0.0976 1.000 Uiso calc C57 H
H41 0.9457 0.3306 0.8711 0.0979 1.000 Uiso calc C58 H
H42 0.8746 0.4408 0.8624 0.0897 1.000 Uiso calc C59 H
H43 0.7790 0.4661 0.7670 0.0785 1.000 Uiso calc C60 H
H44 0.5091 0.3850 0.5549 0.0753 1.000 Uiso calc C62 H
H45 0.4318 0.4024 0.4542 0.0852 1.000 Uiso calc C63 H
H46 0.5332 0.4479 0.3894 0.0991 1.000 Uiso calc C64 H
H47 0.7094 0.4770 0.4277 0.0984 1.000 Uiso calc C65 H
H48 0.7808 0.4615 0.5307 0.0798 1.000 Uiso calc C66 H
H49 0.6594 0.2432 0.4464 0.0897 1.000 Uiso calc C68 H
H50 0.6548 0.1613 0.3596 0.1095 1.000 Uiso calc C69 H
H51 0.7177 0.0512 0.3734 0.1081 1.000 Uiso calc C70 H
H52 0.7986 -0.0354 0.4417 0.0952 1.000 Uiso calc C72 H
H53 0.8805 -0.1237 0.5082 0.1155 1.000 Uiso calc C74 H
H54 0.9346 -0.1613 0.6047 0.1195 1.000 Uiso calc C75 H
H55 0.9223 -0.0870 0.6927 0.1019 1.000 Uiso calc C76 H
H56 0.7987 0.1235 0.6152 0.0640 1.000 Uiso calc C79 H
H57 0.5977 0.2771 1.0064 0.0804 1.000 Uiso calc C106 H
H58 0.5914 0.3477 1.0957 0.0958 1.000 Uiso calc C107 H
H59 0.7216 0.3490 1.1830 0.0960 1.000 Uiso calc C108 H
H60 0.8575 0.2760 1.1842 0.0918 1.000 Uiso calc C109 H
H61 0.8663 0.2063 1.0938 0.0819 1.000 Uiso calc C110 H
H62 0.5597 0.0443 0.8470 0.0708 1.000 Uiso calc C85 H
H63 1.1774 0.2188 0.8706 0.0737 1.000 Uiso calc C95 H
H64 0.4571 0.1408 0.8831 0.0978 1.000 Uiso calc C112 H
H65 0.2978 0.1061 0.9068 0.1272 1.000 Uiso calc C113 H
H66 0.2935 0.0701 1.0051 0.1351 1.000 Uiso calc C114 H
H67 0.4446 0.0675 1.0777 0.1246 1.000 Uiso calc C115 H
H68 0.6059 0.1021 1.0545 0.0998 1.000 Uiso calc C116 H
H69 0.5700 -0.0661 0.6299 0.0910 1.000 Uiso calc C119 H
H70 0.6464 -0.0145 0.6056 0.0910 1.000 Uiso calc C119 H
H71 0.6835 -0.0842 0.6339 0.0910 1.000 Uiso calc C119 H
H72 1.1426 0.0911 0.6532 0.1012 1.000 Uiso calc C120 H
H73 1.0674 0.0220 0.6481 0.1012 1.000 Uiso calc C120 H
H74 1.0263 0.0917 0.6219 0.1012 1.000 Uiso calc C120 H
H75 1.2523 0.1492 0.7319 0.0966 1.000 Uiso calc C121 H
H76 1.2636 0.1842 0.7988 0.0966 1.000 Uiso calc C121 H
H77 1.2731 0.2740 0.7326 0.1559 1.000 Uiso calc C122 H
H78 1.1644 0.2452 0.6934 0.1559 1.000 Uiso calc C122 H
H79 1.1757 0.2802 0.7603 0.1559 1.000 Uiso calc C122 H
H80 1.2740 0.2348 0.9812 0.1021 1.000 Uiso calc C124 H
H81 1.4305 0.3076 1.0045 0.1346 1.000 Uiso calc C125 H
H82 1.4311 0.4332 1.0244 0.1452 1.000 Uiso calc C126 H
H83 1.2745 0.4851 1.0143 0.1226 1.000 Uiso calc C127 H
H84 1.1186 0.4130 0.9861 0.0939 1.000 Uiso calc C128 H
H85 1.1089 0.3110 1.1004 0.0788 1.000 Uiso calc C130 H
H86 1.0904 0.4002 1.1753 0.0876 1.000 Uiso calc C131 H
H87 0.9511 0.4691 1.1575 0.0960 1.000 Uiso calc C132 H
H88 0.8271 0.4486 1.0646 0.0976 1.000 Uiso calc C133 H
H89 0.8451 0.3611 0.9896 0.0777 1.000 Uiso calc C134 H
H90 0.7793 -0.0199 0.8812 0.0841 1.000 Uiso calc C136 H
H91 0.8281 -0.1236 0.9259 0.0964 1.000 Uiso calc C137 H
H92 1.0051 -0.1356 0.9618 0.1083 1.000 Uiso calc C138 H
H93 1.1266 -0.0428 0.9496 0.1022 1.000 Uiso calc C139 H
H94 1.0692 0.0586 0.9036 0.0870 1.000 Uiso calc C140 H

loop_
_atom_type_symbol
_atom_type_description
_atom_type_scat_dispersion_real
_atom_type_scat_dispersion_imag
_atom_type_scat_source
C ? 0.002 0.002 International_Tables_Vol_IV_Table_2.3.1
H ? 0.000 0.000 International_Tables_Vol_IV_Table_2.3.1
Cl ? 0.132 0.159 International_Tables_Vol_IV_Table_2.3.1
Co ? 0.299 0.973 International_Tables_Vol_IV_Table_2.3.1
N ? 0.004 0.003 International_Tables_Vol_IV_Table_2.3.1

loop_
_geom_angle_atom_site_label_1
_geom_angle_atom_site_label_2
_geom_angle_atom_site_label_3
_geom_angle
_geom_angle_site_symmetry_1
_geom_angle_site_symmetry_2
_geom_angle_site_symmetry_3
_geom_angle_publ_flag
N21 CO1 N22 92.5(2) . . . ?
N21 CO1 N23 173.4(2) . . . ?
N21 CO1 N24 80.2(2) . . . ?
N21 CO1 N55 89.7(2) . . . ?
N21 CO1 N61 91.0(2) . . . ?
N22 CO1 N23 94.1(2) . . . ?
N22 CO1 N24 172.7(2) . . . ?
N22 CO1 N55 88.8(2) . . . ?
N22 CO1 N61 88.6(2) . . . ?
N23 CO1 N24 93.2(2) . . . ?
N23 CO1 N55 90.2(2) . . . ?
N23 CO1 N61 89.3(2) . . . ?
N24 CO1 N55 91.4(2) . . . ?
N24 CO1 N61 91.2(2) . . . ?
N55 CO1 N61 177.3(2) . . . ?
N101 CO2 N102 91.6(2) . . . ?
N101 CO2 N103 163.3(2) . . . ?
N101 CO2 N104 79.1(2) . . . ?
N101 CO2 N135 97.8(2) . . . ?
N102 CO2 N103 93.4(2) . . . ?
N102 CO2 N104 162.8(2) . . . ?
N102 CO2 N135 96.6(2) . . . ?
N103 CO2 N104 91.7(2) . . . ?
N103 CO2 N135 97.5(2) . . . ?
N104 CO2 N135 99.0(2) . . . ?
C2 C1 C19 141.1(6) . . . ?
C2 C1 N21 107.4(5) . . . ?
C19 C1 N21 110.9(6) . . . ?
C1 C2 C3 106.7(6) . . . ?
C1 C2 C25 126.2(6) . . . ?
C3 C2 C25 127.1(6) . . . ?
C2 C3 C4 107.2(6) . . . ?
C2 C3 C31 130.5(6) . . . ?
C4 C3 C31 122.2(6) . . . ?
C3 C4 C5 131.8(6) . . . ?
C3 C4 N21 108.4(5) . . . ?
C5 C4 N21 119.7(6) . . . ?
C4 C5 C6 125.6(6) . . . ?
C5 C6 C7 126.0(6) . . . ?
C5 C6 N22 125.3(6) . . . ?
C7 C6 N22 108.5(6) . . . ?
C6 C7 C8 108.3(6) . . . ?
C6 C7 C37 123.9(7) . . . ?
C8 C7 C37 127.8(6) . . . ?
C7 C8 C9 107.3(6) . . . ?
C7 C8 C39 124.5(7) . . . ?
C9 C8 C39 128.1(7) . . . ?
C8 C9 C10 129.9(6) . . . ?
C8 C9 N22 107.5(6) . . . ?
C10 C9 N22 122.6(6) . . . ?
C9 C10 C11 125.2(6) . . . ?
C9 C10 C67 115.0(6) . . . ?
C11 C10 C67 119.1(6) . . . ?
C10 C11 C12 128.4(6) . . . ?
C10 C11 N23 123.9(6) . . . ?
C12 C11 N23 107.7(6) . . . ?
C11 C12 C13 106.4(6) . . . ?
C11 C12 C40 128.4(6) . . . ?
C13 C12 C40 125.2(7) . . . ?
C12 C13 C14 109.3(6) . . . ?
C12 C13 C41 126.6(7) . . . ?
C14 C13 C41 124.1(6) . . . ?
C13 C14 C15 126.2(6) . . . ?
C13 C14 N23 108.0(6) . . . ?
C15 C14 N23 125.6(6) . . . ?
C14 C15 C16 124.7(6) . . . ?
C15 C16 C17 131.8(6) . . . ?
C15 C16 N24 120.6(6) . . . ?
C17 C16 N24 107.4(6) . . . ?
C16 C17 C18 107.2(6) . . . ?
C16 C17 C43 124.7(6) . . . ?
C18 C17 C43 127.9(6) . . . ?
C17 C18 C19 107.0(6) . . . ?
C17 C18 C49 124.5(6) . . . ?
C19 C18 C49 128.4(6) . . . ?
C1 C19 C18 140.2(6) . . . ?
C1 C19 N24 111.3(5) . . . ?
C18 C19 N24 108.0(5) . . . ?
CO1 N21 C1 118.6(4) . . . ?
CO1 N21 C4 130.9(4) . . . ?
C1 N21 C4 110.0(5) . . . ?
CO1 N22 C6 125.2(4) . . . ?
CO1 N22 C9 126.4(4) . . . ?
C6 N22 C9 108.3(5) . . . ?
CO1 N23 C11 125.7(5) . . . ?
CO1 N23 C14 124.8(4) . . . ?
C11 N23 C14 108.6(5) . . . ?
CO1 N24 C16 130.1(4) . . . ?
CO1 N24 C19 118.7(4) . . . ?
C16 N24 C19 110.2(5) . . . ?
C2 C25 C26 120.6(6) . . . ?
C2 C25 C30 121.9(6) . . . ?
C26 C25 C30 117.4(7) . . . ?
C25 C26 C27 120.8(7) . . . ?
C26 C27 C28 120.1(8) . . . ?
C27 C28 C29 120.3(8) . . . ?
C28 C29 C30 120.0(8) . . . ?
C25 C30 C29 121.3(7) . . . ?
C3 C31 C32 120.2(7) . . . ?
C3 C31 C36 122.4(7) . . . ?
C32 C31 C36 117.3(7) . . . ?
C31 C32 C33 123.0(8) . . . ?
C32 C33 C34 118.7(8) . . . ?
C33 C34 C35 121.4(8) . . . ?
C34 C35 C36 119.1(9) . . . ?
C31 C36 C35 120.4(8) . . . ?
C7 C37 C38 112.9(7) . . . ?
C13 C41 C42 110.8(9) . . . ?
C17 C43 C44 120.8(7) . . . ?
C17 C43 C48 121.7(7) . . . ?
C44 C43 C48 117.4(7) . . . ?
C43 C44 C45 121.4(8) . . . ?
C44 C45 C46 119.6(8) . . . ?
C45 C46 C47 119.5(8) . . . ?
C46 C47 C48 121.6(9) . . . ?
C43 C48 C47 120.4(8) . . . ?
C18 C49 C50 121.2(6) . . . ?
C18 C49 C54 121.1(6) . . . ?
C50 C49 C54 117.7(6) . . . ?
C49 C50 C51 121.9(7) . . . ?
C50 C51 C52 118.8(7) . . . ?
C51 C52 C53 120.9(8) . . . ?
C52 C53 C54 120.1(8) . . . ?
C49 C54 C53 120.5(7) . . . ?
CO1 N55 C56 119.9(5) . . . ?
CO1 N55 C60 123.1(5) . . . ?
C56 N55 C60 116.8(6) . . . ?
N55 C56 C57 122.4(7) . . . ?
C56 C57 C58 120.0(7) . . . ?
C57 C58 C59 118.5(7) . . . ?
C58 C59 C60 118.8(7) . . . ?
N55 C60 C59 123.4(7) . . . ?
CO1 N61 C62 121.4(5) . . . ?
CO1 N61 C66 121.6(5) . . . ?
C62 N61 C66 116.9(6) . . . ?
N61 C62 C63 122.6(7) . . . ?
C62 C63 C64 119.1(7) . . . ?
C63 C64 C65 119.5(7) . . . ?
C64 C65 C66 118.6(8) . . . ?
N61 C66 C65 123.3(7) . . . ?
C10 C67 C68 116.5(6) . . . ?
C10 C67 C80 123.8(6) . . . ?
C68 C67 C80 119.7(6) . . . ?
C67 C68 C69 122.5(8) . . . ?
C68 C69 C70 119.0(8) . . . ?
C69 C70 C71 122.1(7) . . . ?
C70 C71 C72 122.2(7) . . . ?
C70 C71 C80 118.8(7) . . . ?
C72 C71 C80 119.0(7) . . . ?
C71 C72 C73 122.2(7) . . . ?
C72 C73 C74 121.7(7) . . . ?
C72 C73 C78 119.7(7) . . . ?
C74 C73 C78 118.6(7) . . . ?
C73 C74 C75 121.9(7) . . . ?
C74 C75 C76 119.3(8) . . . ?
C75 C76 C77 122.2(8) . . . ?
C76 C77 C78 119.4(7) . . . ?
C76 C77 C90 117.9(7) . . . ?
C78 C77 C90 122.6(6) . . . ?
C73 C78 C77 118.5(7) . . . ?
C73 C78 C79 118.0(7) . . . ?
C77 C78 C79 123.5(6) . . . ?
C78 C79 C80 121.9(6) . . . ?
C67 C80 C71 117.8(6) . . . ?
C67 C80 C79 123.1(6) . . . ?
C71 C80 C79 119.1(7) . . . ?
C82 C81 C99 140.1(7) . . . ?
C82 C81 N101 108.8(6) . . . ?
C99 C81 N101 111.1(6) . . . ?
C81 C82 C83 107.1(6) . . . ?
C81 C82 C105 128.3(7) . . . ?
C83 C82 C105 124.4(7) . . . ?
C82 C83 C84 107.1(6) . . . ?
C82 C83 C111 129.0(7) . . . ?
C84 C83 C111 123.8(7) . . . ?
C83 C84 C85 132.5(6) . . . ?
C83 C84 N101 107.4(6) . . . ?
C85 C84 N101 120.0(6) . . . ?
C84 C85 C86 124.4(6) . . . ?
C85 C86 C87 124.6(6) . . . ?
C85 C86 N102 125.9(6) . . . ?
C87 C86 N102 109.6(6) . . . ?
C86 C87 C88 107.8(6) . . . ?
C86 C87 C117 123.5(6) . . . ?
C88 C87 C117 128.6(7) . . . ?
C87 C88 C89 107.7(6) . . . ?
C87 C88 C119 124.4(7) . . . ?
C89 C88 C119 127.9(7) . . . ?
C88 C89 C90 130.1(7) . . . ?
C88 C89 N102 107.6(6) . . . ?
C90 C89 N102 122.4(6) . . . ?
C77 C90 C89 117.5(6) . . . ?
C77 C90 C91 116.9(6) . . . ?
C89 C90 C91 125.5(6) . . . ?
C90 C91 C92 128.4(7) . . . ?
C90 C91 N103 122.5(6) . . . ?
C92 C91 N103 109.1(6) . . . ?
C91 C92 C93 106.9(6) . . . ?
C91 C92 C120 128.8(7) . . . ?
C93 C92 C120 124.1(7) . . . ?
C92 C93 C94 108.4(6) . . . ?
C92 C93 C121 128.1(6) . . . ?
C94 C93 C121 123.2(7) . . . ?
C93 C94 C95 125.7(7) . . . ?
C93 C94 N103 108.9(6) . . . ?
C95 C94 N103 125.3(6) . . . ?
C94 C95 C96 125.6(7) . . . ?
C95 C96 C97 132.1(7) . . . ?
C95 C96 N104 119.6(6) . . . ?
C97 C96 N104 107.8(6) . . . ?
C96 C97 C98 107.2(6) . . . ?
C96 C97 C123 123.6(6) . . . ?
C98 C97 C123 128.9(7) . . . ?
C97 C98 C99 106.8(6) . . . ?
C97 C98 C129 125.3(7) . . . ?
C99 C98 C129 127.7(6) . . . ?
C81 C99 C98 140.9(6) . . . ?
C81 C99 N104 110.4(6) . . . ?
C98 C99 N104 108.7(6) . . . ?
CO2 N101 C81 119.6(4) . . . ?
CO2 N101 C84 130.6(5) . . . ?
C81 N101 C84 109.4(5) . . . ?
CO2 N102 C86 124.8(4) . . . ?
CO2 N102 C89 127.2(5) . . . ?
C86 N102 C89 107.3(5) . . . ?
CO2 N103 C91 127.8(5) . . . ?
CO2 N103 C94 125.4(4) . . . ?
C91 N103 C94 106.6(5) . . . ?
CO2 N104 C96 131.2(4) . . . ?
CO2 N104 C99 119.4(5) . . . ?
C96 N104 C99 109.4(6) . . . ?
C82 C105 C106 119.6(6) . . . ?
C82 C105 C110 122.0(6) . . . ?
C106 C105 C110 118.4(6) . . . ?
C105 C106 C107 120.8(7) . . . ?
C106 C107 C108 120.0(7) . . . ?
C107 C108 C109 120.9(7) . . . ?
C108 C109 C110 119.0(7) . . . ?
C105 C110 C109 120.8(7) . . . ?
C83 C111 C112 121.1(7) . . . ?
C83 C111 C116 119.8(7) . . . ?
C112 C111 C116 119.1(7) . . . ?
C111 C112 C113 120.9(9) . . . ?
C112 C113 C114 119(1) . . . ?
C113 C114 C115 120.4(9) . . . ?
C114 C115 C116 120(1) . . . ?
C111 C116 C115 119.6(9) . . . ?
C87 C117 C118 107.6(8) . . . ?
C87 C117 C118A 108(1) . . . ?
C118 C117 C118A 139(1) . . . ?
C93 C121 C122 110.4(7) . . . ?
C97 C123 C124 120.3(7) . . . ?
C97 C123 C128 122.3(7) . . . ?
C124 C123 C128 117.4(7) . . . ?
C123 C124 C125 121.2(9) . . . ?
C124 C125 C126 119.9(9) . . . ?
C125 C126 C127 119.6(9) . . . ?
C126 C127 C128 120(1) . . . ?
C123 C128 C127 121.8(8) . . . ?
C98 C129 C130 121.9(6) . . . ?
C98 C129 C134 120.5(6) . . . ?
C130 C129 C134 117.5(7) . . . ?
C129 C130 C131 121.2(7) . . . ?
C130 C131 C132 120.1(7) . . . ?
C131 C132 C133 120.0(7) . . . ?
C132 C133 C134 120.1(7) . . . ?
C129 C134 C133 121.1(7) . . . ?
CO2 N135 C136 121.7(5) . . . ?
CO2 N135 C140 120.9(5) . . . ?
C136 N135 C140 117.5(6) . . . ?
N135 C136 C137 123.9(8) . . . ?
C136 C137 C138 118.1(8) . . . ?
C137 C138 C139 119.0(8) . . . ?
C138 C139 C140 119.1(8) . . . ?
N135 C140 C139 122.4(8) . . . ?
CL1 C141 CL2 109.0(6) . . . ?
CL1 C141 CL3 111.9(6) . . . ?
CL2 C141 CL3 109.4(6) . . . ?
CL4 C142 CL5 109.9(8) . . . ?
CL4 C142 CL4A 51.4(6) . . . ?
CL4 C142 CL5A 146(1) . . . ?
CL4 C142 CL6A 83.6(8) . . . ?
CL5 C142 CL4A 67.9(7) . . . ?
CL5 C142 CL5A 73(1) . . . ?
CL5 C142 CL6A 165(1) . . . ?
CL4A C142 CL5A 105(1) . . . ?
CL4A C142 CL6A 121(1) . . . ?
CL5A C142 CL6A 92(1) . . . ?
C142 CL4 CL4A 62.4(7) . . . ?
C142 CL5 CL4A 58.1(7) . . . ?
C142 CL5 CL5A 50.3(8) . . . ?
CL4A CL5 CL5A 86.1(8) . . . ?
CL4A CL6 CL5A 92.2(8) . . . ?
C142 CL4A CL4 66.2(8) . . . ?
C142 CL4A CL5 54.0(6) . . . ?
C142 CL4A CL6 64.7(6) . . . ?
CL4 CL4A CL5 110.5(9) . . . ?
CL4 CL4A CL6 102.0(8) . . . ?
CL5 CL4A CL6 82.9(6) . . . ?
C142 CL5A CL5 56.1(9) . . . ?
C142 CL5A CL6 76.6(9) . . . ?
CL5 CL5A CL6 90(1) . . . ?

loop_
_geom_bond_atom_site_label_1
_geom_bond_atom_site_label_2
_geom_bond_distance
_geom_bond_site_symmetry_1
_geom_bond_site_symmetry_2
_geom_bond_publ_flag
CO1 N21 1.880(5) . . ?
CO1 N22 1.898(5) . . ?
CO1 N23 1.905(5) . . ?
CO1 N24 1.883(5) . . ?
CO1 N55 1.976(5) . . ?
CO1 N61 1.980(5) . . ?
CO2 N101 1.875(5) . . ?
CO2 N102 1.884(5) . . ?
CO2 N103 1.880(5) . . ?
CO2 N104 1.894(6) . . ?
CO2 N135 1.946(6) . . ?
C1 C2 1.440(9) . . ?
C1 C19 1.431(9) . . ?
C1 N21 1.377(8) . . ?
C2 C3 1.403(9) . . ?
C2 C25 1.476(9) . . ?
C3 C4 1.427(9) . . ?
C3 C31 1.470(9) . . ?
C4 C5 1.406(9) . . ?
C4 N21 1.357(8) . . ?
C5 C6 1.375(9) . . ?
C6 C7 1.433(9) . . ?
C6 N22 1.378(8) . . ?
C7 C8 1.356(9) . . ?
C7 C37 1.51(1) . . ?
C8 C9 1.461(9) . . ?
C8 C39 1.515(9) . . ?
C9 C10 1.418(9) . . ?
C9 N22 1.389(8) . . ?
C10 C11 1.391(9) . . ?
C10 C67 1.506(9) . . ?
C11 C12 1.478(9) . . ?
C11 N23 1.379(8) . . ?
C12 C13 1.348(9) . . ?
C12 C40 1.49(1) . . ?
C13 C14 1.435(9) . . ?
C13 C41 1.50(1) . . ?
C14 C15 1.401(9) . . ?
C14 N23 1.379(8) . . ?
C15 C16 1.405(9) . . ?
C16 C17 1.427(9) . . ?
C16 N24 1.368(8) . . ?
C17 C18 1.406(9) . . ?
C17 C43 1.474(9) . . ?
C18 C19 1.417(8) . . ?
C18 C49 1.485(9) . . ?
C19 N24 1.367(8) . . ?
C25 C26 1.40(1) . . ?
C25 C30 1.40(1) . . ?
C26 C27 1.38(1) . . ?
C27 C28 1.38(1) . . ?
C28 C29 1.35(1) . . ?
C29 C30 1.39(1) . . ?
C31 C32 1.39(1) . . ?
C31 C36 1.39(1) . . ?
C32 C33 1.37(1) . . ?
C33 C34 1.35(1) . . ?
C34 C35 1.39(1) . . ?
C35 C36 1.39(1) . . ?
C37 C38 1.51(1) . . ?
C41 C42 1.57(2) . . ?
C43 C44 1.40(1) . . ?
C43 C48 1.39(1) . . ?
C44 C45 1.39(1) . . ?
C45 C46 1.39(1) . . ?
C46 C47 1.35(1) . . ?
C47 C48 1.39(1) . . ?
C49 C50 1.384(9) . . ?
C49 C54 1.40(1) . . ?
C50 C51 1.39(1) . . ?
C51 C52 1.38(1) . . ?
C52 C53 1.37(1) . . ?
C53 C54 1.38(1) . . ?
N55 C56 1.335(8) . . ?
N55 C60 1.338(9) . . ?
C56 C57 1.39(1) . . ?
C57 C58 1.37(1) . . ?
C58 C59 1.36(1) . . ?
C59 C60 1.39(1) . . ?
N61 C62 1.357(8) . . ?
N61 C66 1.327(8) . . ?
C62 C63 1.37(1) . . ?
C63 C64 1.37(1) . . ?
C64 C65 1.36(1) . . ?
C65 C66 1.39(1) . . ?
C67 C68 1.35(1) . . ?
C67 C80 1.440(9) . . ?
C68 C69 1.42(1) . . ?
C69 C70 1.35(1) . . ?
C70 C71 1.42(1) . . ?
C71 C72 1.38(1) . . ?
C71 C80 1.443(9) . . ?
C72 C73 1.38(1) . . ?
C73 C74 1.43(1) . . ?
C73 C78 1.445(9) . . ?
C74 C75 1.35(1) . . ?
C75 C76 1.42(1) . . ?
C76 C77 1.38(1) . . ?
C77 C78 1.43(1) . . ?
C77 C90 1.487(9) . . ?
C78 C79 1.401(9) . . ?
C79 C80 1.388(9) . . ?
C81 C82 1.432(9) . . ?
C81 C99 1.433(9) . . ?
C81 N101 1.363(8) . . ?
C82 C83 1.39(1) . . ?
C82 C105 1.485(9) . . ?
C83 C84 1.448(9) . . ?
C83 C111 1.49(1) . . ?
C84 C85 1.378(9) . . ?
C84 N101 1.384(8) . . ?
C85 C86 1.384(9) . . ?
C86 C87 1.435(9) . . ?
C86 N102 1.392(8) . . ?
C87 C88 1.365(9) . . ?
C87 C117 1.52(1) . . ?
C88 C89 1.47(1) . . ?
C88 C119 1.51(1) . . ?
C89 C90 1.396(9) . . ?
C89 N102 1.405(8) . . ?
C90 C91 1.40(1) . . ?
C91 C92 1.457(9) . . ?
C91 N103 1.392(8) . . ?
C92 C93 1.36(1) . . ?
C92 C120 1.51(1) . . ?
C93 C94 1.440(9) . . ?
C93 C121 1.51(1) . . ?
C94 C95 1.38(1) . . ?
C94 N103 1.400(8) . . ?
C95 C96 1.377(9) . . ?
C96 C97 1.438(9) . . ?
C96 N104 1.379(8) . . ?
C97 C98 1.398(9) . . ?
C97 C123 1.47(1) . . ?
C98 C99 1.435(9) . . ?
C98 C129 1.473(9) . . ?
C99 N104 1.364(8) . . ?
C105 C106 1.394(9) . . ?
C105 C110 1.39(1) . . ?
C106 C107 1.37(1) . . ?
C107 C108 1.36(1) . . ?
C108 C109 1.38(1) . . ?
C109 C110 1.39(1) . . ?
C111 C112 1.38(1) . . ?
C111 C116 1.39(1) . . ?
C112 C113 1.39(1) . . ?
C113 C114 1.39(2) . . ?
C114 C115 1.35(1) . . ?
C115 C116 1.41(1) . . ?
C117 C118 1.54(2) . . ?
C117 C118A 1.52(2) . . ?
C121 C122 1.51(1) . . ?
C123 C124 1.40(1) . . ?
C123 C128 1.39(1) . . ?
C124 C125 1.39(1) . . ?
C125 C126 1.40(1) . . ?
C126 C127 1.38(1) . . ?
C127 C128 1.39(1) . . ?
C129 C130 1.382(9) . . ?
C129 C134 1.404(9) . . ?
C130 C131 1.39(1) . . ?
C131 C132 1.36(1) . . ?
C132 C133 1.39(1) . . ?
C133 C134 1.36(1) . . ?
N135 C136 1.331(9) . . ?
N135 C140 1.343(9) . . ?
C136 C137 1.37(1) . . ?
C137 C138 1.37(1) . . ?
C138 C139 1.38(1) . . ?
C139 C140 1.37(1) . . ?
C141 CL1 1.69(1) . . ?
C141 CL2 1.74(1) . . ?
C141 CL3 1.74(1) . . ?
C142 CL4 1.82(1) . . ?
C142 CL5 1.68(1) . . ?
C142 CL4A 1.76(2) . . ?
C142 CL5A 1.56(2) . . ?
C142 CL6A 1.58(2) . . ?
CL4 CL4A 1.56(1) . . ?
CL5 CL4A 1.93(2) . . ?
CL5 CL5A 1.94(2) . . ?
CL6 CL4A 1.97(1) . . ?
CL6 CL5A 1.68(2) . . ?

loop_
_geom_contact_atom_site_label_1
_geom_contact_atom_site_label_2
_geom_contact_distance
_geom_contact_site_symmetry_1
_geom_contact_site_symmetry_2
_geom_contact_publ_flag
? ? ? ? ? ?
